data_7229299
loop_
_publ_author_name
'Hempe, M.'
'Reggelin, M.'

_publ_section_title
;
 Molecular packing and morphological stability of
 dihydro-indeno[1,2-b]fluorenes in the context of their substitution
 pattern
;
_journal_issue 75
_journal_name_full 'RSC Adv.'
_journal_page_first 47183
_journal_paper_doi 10.1039/C7RA09401A
_journal_volume 7
_journal_year 2017
_chemical_formula_moiety 'C44 H62'
_chemical_formula_sum 'C44 H62'
_chemical_formula_weight 590.93
_space_group_crystal_system triclinic
_space_group_IT_number 2
_space_group_name_Hall '-P 1'
_space_group_name_H-M_alt 'P -1'
_symmetry_space_group_name_Hall '-P 1'
_symmetry_space_group_name_H-M 'P -1'
_atom_sites_solution_hydrogens geom
_audit_creation_method SHELXL-2014/6
_audit_update_record
;
2017-08-14 deposited with the CCDC.
2017-10-06 downloaded from the CCDC.
;
_cell_angle_alpha 92.85(1)
_cell_angle_beta 108.07(1)
_cell_angle_gamma 104.44(1)
_cell_formula_units_Z 1
_cell_length_a 8.453(1)
_cell_length_b 10.868(1)
_cell_length_c 11.903(2)
_cell_measurement_reflns_used 1842
_cell_measurement_temperature 293(2)
_cell_measurement_theta_max 27.73
_cell_measurement_theta_min 2.64
_cell_volume 997.1(2)
_computing_cell_refinement
;
CrysAlis RED (Oxford Diffraction Ltd., 2009)
;
_computing_data_collection
;
CrysAlis CCD (Oxford Diffraction Ltd., 2009)
;
_computing_data_reduction
;
CrysAlis RED (Oxford Diffraction Ltd., 2009)
;
_computing_molecular_graphics 'PLATON (Spek, 2003)'
_computing_publication_material 'SHELXL-2014/6 (Sheldrick, 2014)'
_computing_structure_refinement 'SHELXL-2014/6 (Sheldrick, 2014)'
_computing_structure_solution 'SHELXL-2014 (Sheldrick, 2014)'
_diffrn_ambient_temperature 293(2)
_diffrn_measured_fraction_theta_full 0.983
_diffrn_measured_fraction_theta_max 0.988
_diffrn_measurement_device_type
;  
Oxford Diffraction Xcalibur (TM) Single Crystal X-ray Diffractometer 
with Sapphire CCD Detector.
;
_diffrn_measurement_method
;
Rotation method data acquisition using omega scans.
;
_diffrn_radiation_type MoK\a
_diffrn_radiation_wavelength 0.71073
_diffrn_reflns_av_R_equivalents 0.0171
_diffrn_reflns_av_unetI/netI 0.0280
_diffrn_reflns_Laue_measured_fraction_full 0.983
_diffrn_reflns_Laue_measured_fraction_max 0.988
_diffrn_reflns_limit_h_max 10
_diffrn_reflns_limit_h_min -9
_diffrn_reflns_limit_k_max 12
_diffrn_reflns_limit_k_min -12
_diffrn_reflns_limit_l_max 14
_diffrn_reflns_limit_l_min -14
_diffrn_reflns_number 6087
_diffrn_reflns_point_group_measured_fraction_full 0.983
_diffrn_reflns_point_group_measured_fraction_max 0.988
_diffrn_reflns_theta_full 25.242
_diffrn_reflns_theta_max 25.186
_diffrn_reflns_theta_min 2.639
_diffrn_source 'Enhance (Mo) X-ray Source'
_exptl_absorpt_coefficient_mu 0.055
_exptl_absorpt_correction_T_max 0.991
_exptl_absorpt_correction_T_min 0.973
_exptl_absorpt_correction_type multi-scan
_exptl_absorpt_process_details
;
CrysAlis RED, Oxford Diffraction Ltd., 2009
Empirical absorption correction using spherical harmonics,
implemented in SCALE3 ABSPACK scaling algorithm.
;
_exptl_crystal_colour orange
_exptl_crystal_density_diffrn 0.984
_exptl_crystal_description prism
_exptl_crystal_F_000 326
_exptl_crystal_size_max 0.500
_exptl_crystal_size_mid 0.240
_exptl_crystal_size_min 0.160
_refine_diff_density_max 0.161
_refine_diff_density_min -0.140
_refine_diff_density_rms 0.033
_refine_ls_extinction_method none
_refine_ls_goodness_of_fit_ref 1.113
_refine_ls_hydrogen_treatment constr
_refine_ls_matrix_type full
_refine_ls_number_parameters 201
_refine_ls_number_reflns 3545
_refine_ls_number_restraints 0
_refine_ls_restrained_S_all 1.113
_refine_ls_R_factor_all 0.0965
_refine_ls_R_factor_gt 0.0608
_refine_ls_shift/su_max 0.000
_refine_ls_shift/su_mean 0.000
_refine_ls_structure_factor_coef Fsqd
_refine_ls_weighting_details 'w=1/[\s^2^(Fo^2^)+(0.0477P)^2^+0.4131P] where P=(Fo^2^+2Fc^2^)/3'
_refine_ls_weighting_scheme calc
_refine_ls_wR_factor_gt 0.1356
_refine_ls_wR_factor_ref 0.1579
_reflns_Friedel_coverage 0.000
_reflns_number_gt 2481
_reflns_number_total 3545
_reflns_threshold_expression 'I > 2\s(I)'
_cod_data_source_file c7ra09401a2.cif
_cod_data_source_block 1329m
_cod_database_code 7229299
_shelx_space_group_comment
;
The symmetry employed for this shelxl refinement is uniquely defined
by the following loop, which should always be used as a source of
symmetry information in preference to the above space-group names.
They are only intended as comments.
;
_shelx_estimated_absorpt_t_min 0.973
_shelx_estimated_absorpt_t_max 0.991
_shelxl_version_number 2014/6

loop_
_space_group_symop_operation_xyz
'x, y, z'
'-x, -y, -z'

loop_
_atom_site_label
_atom_site_type_symbol
_atom_site_fract_x
_atom_site_fract_y
_atom_site_fract_z
_atom_site_U_iso_or_equiv
_atom_site_adp_type
_atom_site_occupancy
_atom_site_site_symmetry_order
_atom_site_calc_flag
_atom_site_refinement_flags_posn
_atom_site_refinement_flags_adp
C1 C 0.5827(3) 0.12456(17) 0.48610(17) 0.0374(5) Uani 1 1 d . .
C2 C 0.4038(3) 0.08445(18) 0.44457(17) 0.0399(5) Uani 1 1 d . .
H2 H 0.3395 0.1386 0.4086 0.048 Uiso 1 1 calc R U
C3 C 0.3213(2) -0.04121(18) 0.45837(16) 0.0367(5) Uani 1 1 d . .
C4 C 0.1365(2) -0.11072(18) 0.42331(17) 0.0398(5) Uani 1 1 d . .
C5 C -0.0097(3) -0.0722(2) 0.36634(19) 0.0502(6) Uani 1 1 d . .
H5 H 0.0003 0.0087 0.3423 0.060 Uiso 1 1 calc R U
C6 C -0.1716(3) -0.1579(2) 0.3462(2) 0.0624(7) Uani 1 1 d . .
H6 H -0.2711 -0.1336 0.3087 0.075 Uiso 1 1 calc R U
C7 C -0.1867(3) -0.2796(3) 0.3813(3) 0.0711(8) Uani 1 1 d . .
H7 H -0.2963 -0.3353 0.3669 0.085 Uiso 1 1 calc R U
C8 C -0.0417(3) -0.3189(2) 0.4373(2) 0.0621(7) Uani 1 1 d . .
H8 H -0.0529 -0.4003 0.4603 0.074 Uiso 1 1 calc R U
C9 C 0.1207(3) -0.23457(19) 0.45843(19) 0.0452(5) Uani 1 1 d . .
C10 C 0.7023(3) 0.25489(18) 0.47976(18) 0.0420(5) Uani 1 1 d . .
C11 C 0.6785(3) 0.2782(2) 0.3494(2) 0.0524(6) Uani 1 1 d . .
H11A H 0.5595 0.2791 0.3109 0.063 Uiso 1 1 calc R U
H11B H 0.7524 0.3625 0.3500 0.063 Uiso 1 1 calc R U
C12 C 0.7192(4) 0.1799(2) 0.2747(2) 0.0655(7) Uani 1 1 d . .
H12A H 0.8368 0.1767 0.3144 0.079 Uiso 1 1 calc R U
H12B H 0.6422 0.0960 0.2713 0.079 Uiso 1 1 calc R U
C13 C 0.7010(4) 0.2076(3) 0.1489(2) 0.0759(8) Uani 1 1 d . .
H13A H 0.7709 0.2942 0.1522 0.091 Uiso 1 1 calc R U
H13B H 0.5811 0.2039 0.1072 0.091 Uiso 1 1 calc R U
C14 C 0.7554(4) 0.1154(3) 0.0779(2) 0.0842(9) Uani 1 1 d . .
H14A H 0.8762 0.1211 0.1186 0.101 Uiso 1 1 calc R U
H14B H 0.6881 0.0286 0.0770 0.101 Uiso 1 1 calc R U
C15 C 0.7331(5) 0.1392(4) -0.0485(3) 0.1056(11) Uani 1 1 d . .
H15A H 0.7989 0.2264 -0.0478 0.127 Uiso 1 1 calc R U
H15B H 0.6119 0.1320 -0.0897 0.127 Uiso 1 1 calc R U
C16 C 0.7900(6) 0.0489(4) -0.1177(3) 0.1351(16) Uani 1 1 d . .
H16A H 0.7630 0.0652 -0.1990 0.203 Uiso 1 1 calc R U
H16B H 0.7305 -0.0381 -0.1153 0.203 Uiso 1 1 calc R U
H16C H 0.9127 0.0620 -0.0828 0.203 Uiso 1 1 calc R U
C17 C 0.6736(3) 0.37092(19) 0.5458(2) 0.0498(6) Uani 1 1 d . .
H17A H 0.7501 0.4491 0.5354 0.060 Uiso 1 1 calc R U
H17B H 0.5556 0.3739 0.5071 0.060 Uiso 1 1 calc R U
C18 C 0.7034(3) 0.3706(2) 0.6776(2) 0.0590(6) Uani 1 1 d . .
H18A H 0.8144 0.3546 0.7156 0.071 Uiso 1 1 calc R U
H18B H 0.6142 0.3013 0.6886 0.071 Uiso 1 1 calc R U
C19 C 0.7012(4) 0.4981(3) 0.7385(2) 0.0727(8) Uani 1 1 d . .
H19A H 0.7892 0.5669 0.7255 0.087 Uiso 1 1 calc R U
H19B H 0.5898 0.5131 0.7000 0.087 Uiso 1 1 calc R U
C20 C 0.7320(4) 0.5047(3) 0.8697(3) 0.0944(10) Uani 1 1 d . .
H20A H 0.8427 0.4886 0.9081 0.113 Uiso 1 1 calc R U
H20B H 0.6431 0.4367 0.8826 0.113 Uiso 1 1 calc R U
C21 C 0.7321(6) 0.6312(4) 0.9294(3) 0.1291(15) Uani 1 1 d . .
H21A H 0.8201 0.6995 0.9161 0.155 Uiso 1 1 calc R U
H21B H 0.6208 0.6470 0.8921 0.155 Uiso 1 1 calc R U
C22 C 0.7652(6) 0.6361(5) 1.0607(4) 0.167(2) Uani 1 1 d . .
H22A H 0.7715 0.7204 1.0935 0.250 Uiso 1 1 calc R U
H22B H 0.8728 0.6169 1.0982 0.250 Uiso 1 1 calc R U
H22C H 0.6726 0.5742 1.0747 0.250 Uiso 1 1 calc R U

loop_
_atom_site_aniso_label
_atom_site_aniso_U_11
_atom_site_aniso_U_22
_atom_site_aniso_U_33
_atom_site_aniso_U_23
_atom_site_aniso_U_13
_atom_site_aniso_U_12
C1 0.0436(12) 0.0322(10) 0.0384(11) 0.0036(8) 0.0175(9) 0.0094(9)
C2 0.0454(12) 0.0361(11) 0.0423(11) 0.0077(9) 0.0168(9) 0.0154(9)
C3 0.0412(11) 0.0363(11) 0.0347(10) 0.0018(8) 0.0163(8) 0.0105(9)
C4 0.0414(11) 0.0390(11) 0.0394(11) -0.0010(9) 0.0170(9) 0.0089(9)
C5 0.0467(13) 0.0505(13) 0.0536(14) 0.0039(10) 0.0159(10) 0.0154(11)
C6 0.0420(14) 0.0698(17) 0.0722(17) -0.0010(13) 0.0149(12) 0.0171(12)
C7 0.0433(14) 0.0659(17) 0.097(2) 0.0001(15) 0.0258(14) 0.0016(12)
C8 0.0532(15) 0.0477(14) 0.0860(18) 0.0112(12) 0.0310(13) 0.0051(11)
C9 0.0460(12) 0.0404(12) 0.0508(13) 0.0019(9) 0.0229(10) 0.0070(10)
C10 0.0458(12) 0.0336(11) 0.0494(12) 0.0081(9) 0.0208(10) 0.0092(9)
C11 0.0617(14) 0.0433(12) 0.0588(14) 0.0153(11) 0.0286(11) 0.0139(11)
C12 0.0910(19) 0.0644(16) 0.0573(15) 0.0174(12) 0.0369(14) 0.0332(14)
C13 0.103(2) 0.0813(19) 0.0634(17) 0.0238(14) 0.0432(16) 0.0384(17)
C14 0.112(2) 0.098(2) 0.0639(18) 0.0195(16) 0.0457(17) 0.0441(19)
C15 0.137(3) 0.131(3) 0.069(2) 0.026(2) 0.053(2) 0.049(2)
C16 0.176(4) 0.172(4) 0.077(2) 0.002(2) 0.066(3) 0.058(3)
C17 0.0536(13) 0.0351(11) 0.0626(15) 0.0049(10) 0.0244(11) 0.0097(10)
C18 0.0622(15) 0.0564(14) 0.0597(15) 0.0000(11) 0.0197(12) 0.0211(12)
C19 0.0769(18) 0.0649(17) 0.0734(18) -0.0106(14) 0.0212(14) 0.0236(14)
C20 0.104(2) 0.106(3) 0.074(2) -0.0128(18) 0.0208(17) 0.048(2)
C21 0.165(4) 0.126(3) 0.095(3) -0.032(2) 0.032(3) 0.061(3)
C22 0.198(5) 0.199(5) 0.096(3) -0.042(3) 0.045(3) 0.057(4)

loop_
_atom_type_symbol
_atom_type_description
_atom_type_scat_dispersion_real
_atom_type_scat_dispersion_imag
_atom_type_scat_source
C C 0.0033 0.0016 'International Tables Vol C Tables 4.2.6.8 and 6.1.1.4'
H H 0.0000 0.0000 'International Tables Vol C Tables 4.2.6.8 and 6.1.1.4'

loop_
_geom_angle_atom_site_label_1
_geom_angle_atom_site_label_2
_geom_angle_atom_site_label_3
_geom_angle
_geom_angle_site_symmetry_1
_geom_angle_site_symmetry_3
C2 C1 C3 120.24(17) . 2_656
C2 C1 C10 128.04(17) . .
C3 C1 C10 111.71(17) 2_656 .
C1 C2 C3 118.06(17) . .
C1 C2 H2 121.0 . .
C3 C2 H2 121.0 . .
C2 C3 C1 121.71(17) . 2_656
C2 C3 C4 130.76(18) . .
C1 C3 C4 107.54(17) 2_656 .
C5 C4 C9 120.70(19) . .
C5 C4 C3 130.39(19) . .
C9 C4 C3 108.91(17) . .
C4 C5 C6 118.3(2) . .
C4 C5 H5 120.9 . .
C6 C5 H5 120.9 . .
C5 C6 C7 120.9(2) . .
C5 C6 H6 119.6 . .
C7 C6 H6 119.6 . .
C8 C7 C6 121.1(2) . .
C8 C7 H7 119.4 . .
C6 C7 H7 119.4 . .
C7 C8 C9 118.7(2) . .
C7 C8 H8 120.6 . .
C9 C8 H8 120.6 . .
C8 C9 C4 120.3(2) . .
C8 C9 C10 128.27(19) . 2_656
C4 C9 C10 111.45(17) . 2_656
C9 C10 C1 100.37(15) 2_656 .
C9 C10 C11 111.55(16) 2_656 .
C1 C10 C11 111.49(17) . .
C9 C10 C17 112.04(17) 2_656 .
C1 C10 C17 113.15(16) . .
C11 C10 C17 108.17(16) . .
C12 C11 C10 115.18(17) . .
C12 C11 H11A 108.5 . .
C10 C11 H11A 108.5 . .
C12 C11 H11B 108.5 . .
C10 C11 H11B 108.5 . .
H11A C11 H11B 107.5 . .
C13 C12 C11 114.1(2) . .
C13 C12 H12A 108.7 . .
C11 C12 H12A 108.7 . .
C13 C12 H12B 108.7 . .
C11 C12 H12B 108.7 . .
H12A C12 H12B 107.6 . .
C12 C13 C14 113.9(2) . .
C12 C13 H13A 108.8 . .
C14 C13 H13A 108.8 . .
C12 C13 H13B 108.8 . .
C14 C13 H13B 108.8 . .
H13A C13 H13B 107.7 . .
C15 C14 C13 114.6(2) . .
C15 C14 H14A 108.6 . .
C13 C14 H14A 108.6 . .
C15 C14 H14B 108.6 . .
C13 C14 H14B 108.6 . .
H14A C14 H14B 107.6 . .
C14 C15 C16 114.3(3) . .
C14 C15 H15A 108.7 . .
C16 C15 H15A 108.7 . .
C14 C15 H15B 108.7 . .
C16 C15 H15B 108.7 . .
H15A C15 H15B 107.6 . .
C15 C16 H16A 109.5 . .
C15 C16 H16B 109.5 . .
H16A C16 H16B 109.5 . .
C15 C16 H16C 109.5 . .
H16A C16 H16C 109.5 . .
H16B C16 H16C 109.5 . .
C18 C17 C10 116.34(17) . .
C18 C17 H17A 108.2 . .
C10 C17 H17A 108.2 . .
C18 C17 H17B 108.2 . .
C10 C17 H17B 108.2 . .
H17A C17 H17B 107.4 . .
C17 C18 C19 112.4(2) . .
C17 C18 H18A 109.1 . .
C19 C18 H18A 109.1 . .
C17 C18 H18B 109.1 . .
C19 C18 H18B 109.1 . .
H18A C18 H18B 107.9 . .
C20 C19 C18 115.2(2) . .
C20 C19 H19A 108.5 . .
C18 C19 H19A 108.5 . .
C20 C19 H19B 108.5 . .
C18 C19 H19B 108.5 . .
H19A C19 H19B 107.5 . .
C19 C20 C21 114.9(3) . .
C19 C20 H20A 108.5 . .
C21 C20 H20A 108.5 . .
C19 C20 H20B 108.5 . .
C21 C20 H20B 108.5 . .
H20A C20 H20B 107.5 . .
C22 C21 C20 113.9(4) . .
C22 C21 H21A 108.8 . .
C20 C21 H21A 108.8 . .
C22 C21 H21B 108.8 . .
C20 C21 H21B 108.8 . .
H21A C21 H21B 107.7 . .
C21 C22 H22A 109.5 . .
C21 C22 H22B 109.5 . .
H22A C22 H22B 109.5 . .
C21 C22 H22C 109.5 . .
H22A C22 H22C 109.5 . .
H22B C22 H22C 109.5 . .

loop_
_geom_bond_atom_site_label_1
_geom_bond_atom_site_label_2
_geom_bond_distance
_geom_bond_site_symmetry_2
C1 C2 1.381(3) .
C1 C3 1.417(3) 2_656
C1 C10 1.542(3) .
C2 C3 1.413(3) .
C2 H2 0.9300 .
C3 C1 1.418(3) 2_656
C3 C4 1.470(3) .
C4 C5 1.389(3) .
C4 C9 1.416(3) .
C5 C6 1.391(3) .
C5 H5 0.9300 .
C6 C7 1.395(4) .
C6 H6 0.9300 .
C7 C8 1.382(3) .
C7 H7 0.9300 .
C8 C9 1.387(3) .
C8 H8 0.9300 .
C9 C10 1.525(3) 2_656
C10 C9 1.525(3) 2_656
C10 C11 1.544(3) .
C10 C17 1.562(3) .
C11 C12 1.526(3) .
C11 H11A 0.9700 .
C11 H11B 0.9700 .
C12 C13 1.511(3) .
C12 H12A 0.9700 .
C12 H12B 0.9700 .
C13 C14 1.522(4) .
C13 H13A 0.9700 .
C13 H13B 0.9700 .
C14 C15 1.501(4) .
C14 H14A 0.9700 .
C14 H14B 0.9700 .
C15 C16 1.507(4) .
C15 H15A 0.9700 .
C15 H15B 0.9700 .
C16 H16A 0.9600 .
C16 H16B 0.9600 .
C16 H16C 0.9600 .
C17 C18 1.511(3) .
C17 H17A 0.9700 .
C17 H17B 0.9700 .
C18 C19 1.538(3) .
C18 H18A 0.9700 .
C18 H18B 0.9700 .
C19 C20 1.496(4) .
C19 H19A 0.9700 .
C19 H19B 0.9700 .
C20 C21 1.515(4) .
C20 H20A 0.9700 .
C20 H20B 0.9700 .
C21 C22 1.495(5) .
C21 H21A 0.9700 .
C21 H21B 0.9700 .
C22 H22A 0.9600 .
C22 H22B 0.9600 .
C22 H22C 0.9600 .

loop_
_geom_torsion_atom_site_label_1
_geom_torsion_atom_site_label_2
_geom_torsion_atom_site_label_3
_geom_torsion_atom_site_label_4
_geom_torsion
_geom_torsion_site_symmetry_1
_geom_torsion_site_symmetry_4
C3 C1 C2 C3 -0.5(3) 2_656 .
C10 C1 C2 C3 178.80(18) . .
C1 C2 C3 C1 0.5(3) . 2_656
C1 C2 C3 C4 -179.55(18) . .
C2 C3 C4 C5 0.1(3) . .
C1 C3 C4 C5 -180.0(2) 2_656 .
C2 C3 C4 C9 -179.32(19) . .
C1 C3 C4 C9 0.6(2) 2_656 .
C9 C4 C5 C6 0.8(3) . .
C3 C4 C5 C6 -178.5(2) . .
C4 C5 C6 C7 -0.5(3) . .
C5 C6 C7 C8 0.1(4) . .
C6 C7 C8 C9 0.1(4) . .
C7 C8 C9 C4 0.1(3) . .
C7 C8 C9 C10 178.7(2) . 2_656
C5 C4 C9 C8 -0.6(3) . .
C3 C4 C9 C8 178.84(19) . .
C5 C4 C9 C10 -179.40(18) . 2_656
C3 C4 C9 C10 0.1(2) . 2_656
C2 C1 C10 C9 179.61(19) . 2_656
C3 C1 C10 C9 -1.0(2) 2_656 2_656
C2 C1 C10 C11 -62.1(3) . .
C3 C1 C10 C11 117.22(18) 2_656 .
C2 C1 C10 C17 60.1(3) . .
C3 C1 C10 C17 -120.58(19) 2_656 .
C9 C10 C11 C12 50.7(3) 2_656 .
C1 C10 C11 C12 -60.6(2) . .
C17 C10 C11 C12 174.35(19) . .
C10 C11 C12 C13 -177.9(2) . .
C11 C12 C13 C14 175.4(2) . .
C12 C13 C14 C15 178.3(3) . .
C13 C14 C15 C16 179.0(3) . .
C9 C10 C17 C18 -52.6(2) 2_656 .
C1 C10 C17 C18 60.0(2) . .
C11 C10 C17 C18 -175.96(18) . .
C10 C17 C18 C19 170.67(19) . .
C17 C18 C19 C20 -179.3(2) . .
C18 C19 C20 C21 179.2(3) . .
C19 C20 C21 C22 -179.3(3) . .
